data_2022837
loop_
_publ_author_name
'Qadir, Adnan'

_publ_section_title
;
 Synthesis, crystal structure and Hirshfeld surface analysis of a
 copper(II) complex involving 3-methylbenzoate and 2,2&#x2032;-bipyridine
 ligands
;
_journal_coeditor_code DJ2063
_journal_issue 9
_journal_name_full 'Acta Crystallographica Section E Crystallographic Communications'
_journal_paper_doi 10.1107/S2056989023006904
_journal_volume 79
_journal_year 2023
_chemical_formula_iupac '[Cu (C8 HH7 O2)2 (C10 H8 N2) (H2 O)], 0.68H2 O'
_chemical_formula_moiety 'C26 H24 Cu N2 O5, 0.68(H2 O)'
_chemical_formula_sum 'C26 H25.36 Cu N2 O5.68'
_chemical_formula_weight 520.26
_chemical_name_systematic
'Aqua(2,2'-bipyridine\k^2^<i>N</i>,<i>N</i>')bis(3-methylbenzoato)-\k^2^<i>O</i>,<i>O</i>';\k<i>O</i>-copper(II) 0.68-hydrate,'
_space_group_crystal_system monoclinic
_space_group_IT_number 14
_space_group_name_Hall '-P 2ybc'
_space_group_name_H-M_alt 'P 1 21/c 1'
_atom_sites_solution_hydrogens mixed
_atom_sites_solution_primary dual
_audit_creation_method SHELXL-2018/3
_cell_angle_alpha 90
_cell_angle_beta 106.522(6)
_cell_angle_gamma 90
_cell_formula_units_Z 4
_cell_length_a 16.754(3)
_cell_length_b 7.0021(12)
_cell_length_c 22.103(4)
_cell_measurement_reflns_used 9233
_cell_measurement_temperature 293(2)
_cell_measurement_theta_max 26.58
_cell_measurement_theta_min 2.54
_cell_volume 2485.9(8)
_computing_cell_refinement
;
<i>APEX2</i> (Bruker, 2013)
;
_computing_data_collection
;
<i>APEX2</i> (Bruker, 2013)
;
_computing_data_reduction
;
<i>APEX2</i> (Bruker, 2013)
;
_computing_molecular_graphics
;
Mercury (Macrae et al., 2020)
;
_computing_structure_refinement
;
<i>SHELXL2018/3</i> (Sheldrick, 2015b)
;
_computing_structure_solution
;
<i>SHELXT2018/2</i> (Sheldrick, 2015a)
;
_diffrn_ambient_temperature 293(2)
_diffrn_measured_fraction_theta_full 0.994
_diffrn_measured_fraction_theta_max 0.983
_diffrn_measurement_device_type 'Bruker APEXII CCD'
_diffrn_measurement_method '\f and \w scans'
_diffrn_radiation_type MoK\a
_diffrn_radiation_wavelength 0.71073
_diffrn_reflns_av_R_equivalents 0.0347
_diffrn_reflns_av_unetI/netI 0.0223
_diffrn_reflns_limit_h_max 22
_diffrn_reflns_limit_h_min -22
_diffrn_reflns_limit_k_max 9
_diffrn_reflns_limit_k_min -9
_diffrn_reflns_limit_l_max 29
_diffrn_reflns_limit_l_min -29
_diffrn_reflns_number 63716
_diffrn_reflns_theta_full 25.242
_diffrn_reflns_theta_max 28.455
_diffrn_reflns_theta_min 2.536
_exptl_absorpt_coefficient_mu 0.920
_exptl_absorpt_correction_type none
_exptl_crystal_colour blue
_exptl_crystal_density_diffrn 1.390
_exptl_crystal_description block
_exptl_crystal_F_000 1079
_exptl_crystal_size_max 0.20
_exptl_crystal_size_mid 0.15
_exptl_crystal_size_min 0.12
_refine_diff_density_max 0.299
_refine_diff_density_min -0.403
_refine_ls_extinction_method none
_refine_ls_goodness_of_fit_ref 1.094
_refine_ls_hydrogen_treatment mixed
_refine_ls_matrix_type full
_refine_ls_number_parameters 418
_refine_ls_number_reflns 6171
_refine_ls_number_restraints 347
_refine_ls_restrained_S_all 1.090
_refine_ls_R_factor_all 0.0604
_refine_ls_R_factor_gt 0.0419
_refine_ls_shift/su_max 0.001
_refine_ls_shift/su_mean 0.000
_refine_ls_structure_factor_coef Fsqd
_refine_ls_weighting_details 'w=1/[\s^2^(Fo^2^)+(0.0389P)^2^+1.6967P] where P=(Fo^2^+2Fc^2^)/3'
_refine_ls_weighting_scheme calc
_refine_ls_wR_factor_gt 0.0940
_refine_ls_wR_factor_ref 0.1056
_reflns_number_gt 4874
_reflns_number_total 6171
_reflns_threshold_expression 'I > 2\s(I)'
_cod_data_source_file dj2063sup1.cif
_cod_data_source_block I
_cod_original_sg_symbol_H-M 'P 21/c'
_cod_database_code 2022837
_shelx_space_group_comment
;
The symmetry employed for this shelxl refinement is uniquely defined
by the following loop, which should always be used as a source of
symmetry information in preference to the above space-group names.
They are only intended as comments.
;

loop_
_space_group_symop_operation_xyz
'x, y, z'
'-x, y+1/2, -z+1/2'
'-x, -y, -z'
'x, -y-1/2, z-1/2'

loop_
_atom_site_type_symbol
_atom_site_label
_atom_site_fract_x
_atom_site_fract_y
_atom_site_fract_z
_atom_site_U_iso_or_equiv
_atom_site_adp_type
_atom_site_calc_flag
_atom_site_occupancy
_atom_site_disorder_assembly
_atom_site_disorder_group
Cu Cu1 0.34763(2) 0.84495(4) 0.31767(2) 0.03879(9) Uani d 1 . .
O O1 0.32781(10) 0.7602(3) 0.39681(8) 0.0519(4) Uani d 1 . .
O O2 0.26638(14) 1.0161(2) 0.42229(9) 0.0664(5) Uani d 1 . .
N N1 0.47164(11) 0.8619(2) 0.35426(8) 0.0391(4) Uani d 1 . .
N N2 0.38047(11) 0.8817(2) 0.23762(8) 0.0377(4) Uani d 1 . .
C C1 0.27773(13) 0.8419(3) 0.42213(10) 0.0392(4) Uani d 1 . .
C C2 0.23017(13) 0.7151(3) 0.45422(9) 0.0372(4) Uani d 1 . .
C C3 0.18273(14) 0.7973(3) 0.48953(10) 0.0422(5) Uani d 1 . .
H H3 0.182368 0.929463 0.493519 0.051 Uiso calc 1 . .
C C4 0.13590(17) 0.6878(4) 0.51900(12) 0.0563(6) Uani d 1 . .
C C5 0.1379(2) 0.4918(5) 0.51221(15) 0.0735(9) Uani d 1 . .
H H5 0.107167 0.415128 0.531672 0.088 Uiso calc 1 . .
C C6 0.1844(2) 0.4077(4) 0.47736(17) 0.0801(10) Uani d 1 . .
H H6 0.184782 0.275525 0.473485 0.096 Uiso calc 1 . .
C C7 0.23037(18) 0.5186(4) 0.44812(13) 0.0571(6) Uani d 1 . .
H H7 0.261503 0.461430 0.424335 0.069 Uiso calc 1 . .
C C8 0.0844(2) 0.7820(6) 0.55660(18) 0.0969(12) Uani d 1 . .
H H8A 0.113429 0.775074 0.600751 0.145 Uiso calc 1 . .
H H8B 0.031860 0.717351 0.548780 0.145 Uiso calc 1 . .
H H8C 0.074998 0.913325 0.544171 0.145 Uiso calc 1 . .
O O3 0.2315(6) 0.7725(11) 0.2675(5) 0.0456(16) Uani d 0.664(4) A 1
O O4 0.2993(4) 0.4976(13) 0.2761(4) 0.0443(13) Uani d 0.664(4) A 1
C C9 0.2338(3) 0.5930(10) 0.2581(4) 0.0401(12) Uani d 0.664(4) A 1
C C10 0.1531(2) 0.4981(6) 0.2230(2) 0.0427(9) Uani d 0.664(4) A 1
C C11 0.0787(3) 0.5949(7) 0.21325(19) 0.0493(9) Uani d 0.664(4) A 1
H H11 0.079230 0.717697 0.229388 0.059 Uiso calc 0.664(4) A 1
C C12 0.0028(3) 0.5143(9) 0.1799(2) 0.0644(12) Uani d 0.664(4) A 1
C C13 0.0051(3) 0.3318(9) 0.1573(3) 0.0746(14) Uani d 0.664(4) A 1
H H13 -0.044531 0.273815 0.135003 0.090 Uiso calc 0.664(4) A 1
C C14 0.0781(3) 0.2330(8) 0.1666(2) 0.0792(13) Uani d 0.664(4) A 1
H H14 0.077331 0.110027 0.150537 0.095 Uiso calc 0.664(4) A 1
C C15 0.1529(3) 0.3148(7) 0.1996(2) 0.0616(11) Uani d 0.664(4) A 1
H H15 0.202420 0.247440 0.206067 0.074 Uiso calc 0.664(4) A 1
C C16 -0.0769(3) 0.6241(10) 0.1687(3) 0.099(2) Uani d 0.664(4) A 1
H H16A -0.100922 0.642619 0.124164 0.148 Uiso calc 0.664(4) A 1
H H16B -0.065780 0.745972 0.189242 0.148 Uiso calc 0.664(4) A 1
H H16C -0.115080 0.553947 0.185422 0.148 Uiso calc 0.664(4) A 1
O O3' 0.2373(12) 0.789(2) 0.2796(10) 0.040(2) Uani d 0.336(4) A 2
O O4' 0.2799(8) 0.498(3) 0.2621(9) 0.047(3) Uani d 0.336(4) A 2
C C9' 0.2241(6) 0.618(2) 0.2594(9) 0.042(2) Uani d 0.336(4) A 2
C C10' 0.1349(5) 0.5677(11) 0.2262(4) 0.0430(16) Uani d 0.336(4) A 2
C C11' 0.1173(5) 0.3862(12) 0.2021(4) 0.0552(16) Uani d 0.336(4) A 2
H H11' 0.160250 0.298071 0.207060 0.066 Uiso calc 0.336(4) A 2
C C12' 0.0359(6) 0.3330(15) 0.1703(6) 0.068(2) Uani d 0.336(4) A 2
C C13' -0.0260(6) 0.4669(14) 0.1651(5) 0.067(2) Uani d 0.336(4) A 2
H H13' -0.080912 0.432829 0.145436 0.081 Uiso calc 0.336(4) A 2
C C14' -0.0089(5) 0.6484(14) 0.1879(4) 0.0641(19) Uani d 0.336(4) A 2
H H14' -0.051704 0.737327 0.182021 0.077 Uiso calc 0.336(4) A 2
C C15' 0.0720(4) 0.7003(13) 0.2197(4) 0.0503(16) Uani d 0.336(4) A 2
H H15' 0.083741 0.822434 0.236369 0.060 Uiso calc 0.336(4) A 2
C C16' 0.0144(7) 0.1356(13) 0.1463(5) 0.090(3) Uani d 0.336(4) A 2
H H16D -0.002135 0.136810 0.101007 0.135 Uiso calc 0.336(4) A 2
H H16E -0.030539 0.088314 0.160979 0.135 Uiso calc 0.336(4) A 2
H H16F 0.062117 0.054395 0.161428 0.135 Uiso calc 0.336(4) A 2
C C17 0.51321(16) 0.8587(4) 0.41546(12) 0.0524(6) Uani d 1 . .
H H17 0.483401 0.844910 0.444839 0.063 Uiso calc 1 . .
C C18 0.59886(18) 0.8753(4) 0.43692(14) 0.0647(7) Uani d 1 . .
H H18 0.626326 0.873196 0.479876 0.078 Uiso calc 1 . .
C C19 0.64208(17) 0.8947(4) 0.39341(15) 0.0650(8) Uani d 1 . .
H H19 0.699777 0.905457 0.406664 0.078 Uiso calc 1 . .
C C20 0.60063(14) 0.8983(3) 0.33014(13) 0.0507(6) Uani d 1 . .
H H20 0.629658 0.911990 0.300250 0.061 Uiso calc 1 . .
C C21 0.51485(13) 0.8811(3) 0.31178(11) 0.0369(4) Uani d 1 . .
C C22 0.46312(13) 0.8851(3) 0.24534(10) 0.0370(4) Uani d 1 . .
C C23 0.49461(16) 0.8923(3) 0.19373(12) 0.0492(6) Uani d 1 . .
H H23 0.551776 0.893392 0.199385 0.059 Uiso calc 1 . .
C C24 0.4399(2) 0.8979(4) 0.13391(13) 0.0593(7) Uani d 1 . .
H H24 0.459856 0.901430 0.098753 0.071 Uiso calc 1 . .
C C25 0.35603(19) 0.8982(4) 0.12654(12) 0.0591(7) Uani d 1 . .
H H25 0.318396 0.904644 0.086519 0.071 Uiso calc 1 . .
C C26 0.32842(16) 0.8888(3) 0.17930(11) 0.0501(6) Uani d 1 . .
H H26 0.271393 0.887348 0.174260 0.060 Uiso calc 1 . .
O O5 0.33408(13) 1.1632(2) 0.33836(11) 0.0676(5) Uani d 1 . .
H H5A 0.311059 1.174260 0.367935 0.101 Uiso d 1 . .
H H5B 0.299885 1.215072 0.306576 0.101 Uiso d 1 . .
O O6 0.4289(3) 0.4219(8) 0.4465(3) 0.119(2) Uani d 0.680(10) . .
H H6A 0.441(6) 0.309(10) 0.446(4) 0.178 Uiso d 0.680(10) . .
H H6B 0.435(6) 0.490(13) 0.478(4) 0.178 Uiso d 0.680(10) . .

loop_
_atom_site_aniso_label
_atom_site_aniso_U_11
_atom_site_aniso_U_22
_atom_site_aniso_U_33
_atom_site_aniso_U_12
_atom_site_aniso_U_13
_atom_site_aniso_U_23
Cu1 0.03652(14) 0.03638(15) 0.04663(16) 0.00129(11) 0.01693(11) 0.00307(11)
O1 0.0532(9) 0.0548(10) 0.0559(10) 0.0099(8) 0.0286(8) 0.0131(8)
O2 0.1003(15) 0.0395(10) 0.0768(13) 0.0003(9) 0.0534(12) 0.0043(9)
N1 0.0404(9) 0.0344(9) 0.0418(10) -0.0003(7) 0.0107(8) -0.0015(7)
N2 0.0392(9) 0.0334(9) 0.0409(9) -0.0016(7) 0.0118(7) 0.0026(7)
C1 0.0423(11) 0.0412(12) 0.0339(10) 0.0002(9) 0.0105(8) 0.0004(9)
C2 0.0405(11) 0.0386(11) 0.0321(10) -0.0017(9) 0.0095(8) -0.0013(8)
C3 0.0492(12) 0.0418(12) 0.0359(11) 0.0028(10) 0.0126(9) -0.0023(9)
C4 0.0593(15) 0.0674(18) 0.0479(14) -0.0020(13) 0.0244(12) -0.0018(12)
C5 0.088(2) 0.0661(19) 0.080(2) -0.0222(16) 0.0450(17) 0.0024(16)
C6 0.120(3) 0.0390(14) 0.097(2) -0.0164(16) 0.056(2) -0.0061(15)
C7 0.0755(17) 0.0394(13) 0.0652(16) -0.0015(12) 0.0343(14) -0.0083(12)
C8 0.104(3) 0.112(3) 0.102(3) 0.003(2) 0.073(2) -0.006(2)
O3 0.0315(18) 0.047(2) 0.055(4) 0.0020(17) 0.007(2) 0.005(2)
O4 0.035(3) 0.0400(18) 0.057(4) 0.002(2) 0.011(2) 0.006(2)
C9 0.038(2) 0.044(2) 0.044(2) -0.006(2) 0.0222(19) 0.007(2)
C10 0.0408(19) 0.051(2) 0.0411(17) -0.0051(17) 0.0202(15) 0.0005(18)
C11 0.0437(19) 0.063(2) 0.0424(18) -0.005(2) 0.0149(15) -0.0017(19)
C12 0.049(2) 0.092(3) 0.049(2) -0.014(2) 0.0094(19) -0.002(2)
C13 0.066(3) 0.096(3) 0.058(3) -0.029(3) 0.011(2) -0.010(2)
C14 0.088(3) 0.077(3) 0.072(3) -0.023(3) 0.023(2) -0.022(2)
C15 0.064(2) 0.059(2) 0.065(2) -0.010(2) 0.024(2) -0.0119(19)
C16 0.041(2) 0.159(6) 0.085(3) 0.001(3) 0.000(2) -0.008(4)
O3' 0.035(4) 0.046(4) 0.041(5) -0.001(3) 0.015(3) -0.006(3)
O4' 0.032(5) 0.050(4) 0.054(7) 0.001(4) 0.005(4) 0.010(4)
C9' 0.036(3) 0.048(4) 0.044(3) 0.000(3) 0.018(3) 0.005(3)
C10' 0.038(3) 0.053(4) 0.043(3) -0.007(3) 0.020(3) 0.000(3)
C11' 0.051(3) 0.065(3) 0.053(3) -0.009(3) 0.021(3) -0.003(3)
C12' 0.058(4) 0.084(4) 0.060(4) -0.019(4) 0.016(3) -0.005(3)
C13' 0.054(4) 0.089(4) 0.055(4) -0.024(4) 0.010(3) -0.002(4)
C14' 0.046(3) 0.087(4) 0.058(4) -0.002(4) 0.012(3) 0.000(4)
C15' 0.038(3) 0.066(4) 0.048(3) -0.002(3) 0.014(2) -0.003(3)
C16' 0.088(6) 0.093(7) 0.084(6) -0.028(5) 0.017(5) -0.025(5)
C17 0.0596(15) 0.0513(14) 0.0447(13) -0.0019(12) 0.0123(11) -0.0024(11)
C18 0.0619(16) 0.0594(17) 0.0576(16) -0.0058(13) -0.0075(13) -0.0029(13)
C19 0.0416(13) 0.0574(16) 0.085(2) -0.0084(12) 0.0003(13) 0.0048(15)
C20 0.0394(12) 0.0397(12) 0.0741(17) -0.0039(9) 0.0179(12) 0.0059(11)
C21 0.0387(10) 0.0227(9) 0.0512(12) -0.0009(8) 0.0160(9) 0.0010(8)
C22 0.0446(11) 0.0198(9) 0.0494(12) -0.0021(8) 0.0177(9) 0.0015(8)
C23 0.0557(14) 0.0368(12) 0.0641(16) -0.0040(10) 0.0312(12) -0.0008(11)
C24 0.094(2) 0.0431(13) 0.0502(15) -0.0102(13) 0.0362(15) -0.0023(11)
C25 0.0802(19) 0.0492(14) 0.0423(13) -0.0130(13) 0.0084(13) 0.0026(11)
C26 0.0501(13) 0.0444(13) 0.0507(14) -0.0057(10) 0.0061(11) 0.0054(10)
O5 0.0899(14) 0.0395(9) 0.0894(14) 0.0115(9) 0.0516(12) 0.0108(9)
O6 0.103(3) 0.113(4) 0.157(5) 0.023(3) 0.064(3) 0.043(4)

loop_
_atom_type_symbol
_atom_type_description
_atom_type_scat_dispersion_real
_atom_type_scat_dispersion_imag
_atom_type_scat_source
C C 0.0033 0.0016 'International Tables Vol C Tables 4.2.6.8 and 6.1.1.4'
H H 0.0000 0.0000 'International Tables Vol C Tables 4.2.6.8 and 6.1.1.4'
Cu Cu 0.3201 1.2651 'International Tables Vol C Tables 4.2.6.8 and 6.1.1.4'
N N 0.0061 0.0033 'International Tables Vol C Tables 4.2.6.8 and 6.1.1.4'
O O 0.0106 0.0060 'International Tables Vol C Tables 4.2.6.8 and 6.1.1.4'

loop_
_geom_angle_atom_site_label_1
_geom_angle_atom_site_label_2
_geom_angle_atom_site_label_3
_geom_angle_site_symmetry_1
_geom_angle_site_symmetry_3
_geom_angle
_geom_angle_publ_flag
O3' Cu1 O1 . . 86.6(7) ?
O3' Cu1 N1 . . 170.4(5) ?
O1 Cu1 N1 . . 94.41(7) ?
O1 Cu1 O3 . . 91.9(4) ?
N1 Cu1 O3 . . 164.9(3) ?
O3' Cu1 N2 . . 96.6(7) ?
O1 Cu1 N2 . . 168.42(7) ?
N1 Cu1 N2 . . 80.58(7) ?
O3 Cu1 N2 . . 90.7(3) ?
O3' Cu1 O5 . . 98.8(5) ?
O1 Cu1 O5 . . 93.69(7) ?
N1 Cu1 O5 . . 90.69(7) ?
O3 Cu1 O5 . . 102.7(2) ?
N2 Cu1 O5 . . 96.79(7) ?
C1 O1 Cu1 . . 123.87(15) ?
C17 N1 C21 . . 118.7(2) ?
C17 N1 Cu1 . . 126.13(17) ?
C21 N1 Cu1 . . 115.18(14) ?
C26 N2 C22 . . 119.2(2) ?
C26 N2 Cu1 . . 125.89(16) ?
C22 N2 Cu1 . . 114.78(14) ?
O2 C1 O1 . . 124.6(2) ?
O2 C1 C2 . . 118.7(2) ?
O1 C1 C2 . . 116.66(19) ?
C7 C2 C3 . . 119.0(2) ?
C7 C2 C1 . . 121.8(2) ?
C3 C2 C1 . . 119.2(2) ?
C4 C3 C2 . . 121.8(2) ?
C4 C3 H3 . . 119.1 ?
C2 C3 H3 . . 119.1 ?
C5 C4 C3 . . 117.6(2) ?
C5 C4 C8 . . 121.9(3) ?
C3 C4 C8 . . 120.4(3) ?
C6 C5 C4 . . 121.5(3) ?
C6 C5 H5 . . 119.3 ?
C4 C5 H5 . . 119.3 ?
C5 C6 C7 . . 120.2(3) ?
C5 C6 H6 . . 119.9 ?
C7 C6 H6 . . 119.9 ?
C6 C7 C2 . . 119.9(2) ?
C6 C7 H7 . . 120.1 ?
C2 C7 H7 . . 120.1 ?
C4 C8 H8A . . 109.5 ?
C4 C8 H8B . . 109.5 ?
H8A C8 H8B . . 109.5 ?
C4 C8 H8C . . 109.5 ?
H8A C8 H8C . . 109.5 ?
H8B C8 H8C . . 109.5 ?
C9 O3 Cu1 . . 105.6(6) ?
O4 C9 O3 . . 122.6(5) ?
O4 C9 C10 . . 120.4(5) ?
O3 C9 C10 . . 117.0(5) ?
C11 C10 C15 . . 119.4(4) ?
C11 C10 C9 . . 120.1(4) ?
C15 C10 C9 . . 120.5(4) ?
C10 C11 C12 . . 122.1(5) ?
C10 C11 H11 . . 119.0 ?
C12 C11 H11 . . 119.0 ?
C13 C12 C11 . . 116.9(5) ?
C13 C12 C16 . . 122.1(5) ?
C11 C12 C16 . . 121.0(5) ?
C14 C13 C12 . . 122.0(5) ?
C14 C13 H13 . . 119.0 ?
C12 C13 H13 . . 119.0 ?
C13 C14 C15 . . 120.5(5) ?
C13 C14 H14 . . 119.8 ?
C15 C14 H14 . . 119.8 ?
C14 C15 C10 . . 119.2(5) ?
C14 C15 H15 . . 120.4 ?
C10 C15 H15 . . 120.4 ?
C12 C16 H16A . . 109.5 ?
C12 C16 H16B . . 109.5 ?
H16A C16 H16B . . 109.5 ?
C12 C16 H16C . . 109.5 ?
H16A C16 H16C . . 109.5 ?
H16B C16 H16C . . 109.5 ?
C9' O3' Cu1 . . 114.1(12) ?
O4' C9' O3' . . 124.5(10) ?
O4' C9' C10' . . 119.3(9) ?
O3' C9' C10' . . 116.1(9) ?
C11' C10' C15' . . 120.5(7) ?
C11' C10' C9' . . 118.6(7) ?
C15' C10' C9' . . 120.9(7) ?
C10' C11' C12' . . 120.8(8) ?
C10' C11' H11' . . 119.6 ?
C12' C11' H11' . . 119.6 ?
C13' C12' C11' . . 117.7(8) ?
C13' C12' C16' . . 120.1(8) ?
C11' C12' C16' . . 122.0(9) ?
C14' C13' C12' . . 121.9(8) ?
C14' C13' H13' . . 119.1 ?
C12' C13' H13' . . 119.1 ?
C13' C14' C15' . . 120.1(8) ?
C13' C14' H14' . . 119.9 ?
C15' C14' H14' . . 119.9 ?
C10' C15' C14' . . 118.9(8) ?
C10' C15' H15' . . 120.5 ?
C14' C15' H15' . . 120.5 ?
C12' C16' H16D . . 109.5 ?
C12' C16' H16E . . 109.5 ?
H16D C16' H16E . . 109.5 ?
C12' C16' H16F . . 109.5 ?
H16D C16' H16F . . 109.5 ?
H16E C16' H16F . . 109.5 ?
N1 C17 C18 . . 122.6(3) ?
N1 C17 H17 . . 118.7 ?
C18 C17 H17 . . 118.7 ?
C19 C18 C17 . . 118.3(3) ?
C19 C18 H18 . . 120.9 ?
C17 C18 H18 . . 120.9 ?
C18 C19 C20 . . 120.2(2) ?
C18 C19 H19 . . 119.9 ?
C20 C19 H19 . . 119.9 ?
C19 C20 C21 . . 118.7(2) ?
C19 C20 H20 . . 120.7 ?
C21 C20 H20 . . 120.7 ?
N1 C21 C20 . . 121.6(2) ?
N1 C21 C22 . . 114.54(18) ?
C20 C21 C22 . . 123.8(2) ?
N2 C22 C23 . . 121.0(2) ?
N2 C22 C21 . . 114.65(18) ?
C23 C22 C21 . . 124.4(2) ?
C24 C23 C22 . . 119.0(2) ?
C24 C23 H23 . . 120.5 ?
C22 C23 H23 . . 120.5 ?
C25 C24 C23 . . 119.7(2) ?
C25 C24 H24 . . 120.2 ?
C23 C24 H24 . . 120.2 ?
C24 C25 C26 . . 118.8(2) ?
C24 C25 H25 . . 120.6 ?
C26 C25 H25 . . 120.6 ?
N2 C26 C25 . . 122.4(2) ?
N2 C26 H26 . . 118.8 ?
C25 C26 H26 . . 118.8 ?
Cu1 O5 H5A . . 109.4 ?
Cu1 O5 H5B . . 109.3 ?
H5A O5 H5B . . 104.4 ?
H6A O6 H6B . . 126(9) ?

loop_
_geom_bond_atom_site_label_1
_geom_bond_atom_site_label_2
_geom_bond_site_symmetry_2
_geom_bond_distance
_geom_bond_publ_flag
Cu1 O3' . 1.842(17) ?
Cu1 O1 . 1.9628(16) ?
Cu1 N1 . 2.0072(18) ?
Cu1 O3 . 2.011(8) ?
Cu1 N2 . 2.0131(18) ?
Cu1 O5 . 2.2988(18) ?
O1 C1 . 1.269(3) ?
O2 C1 . 1.235(3) ?
N1 C17 . 1.334(3) ?
N1 C21 . 1.346(3) ?
N2 C26 . 1.336(3) ?
N2 C22 . 1.346(3) ?
C1 C2 . 1.499(3) ?
C2 C7 . 1.382(3) ?
C2 C3 . 1.387(3) ?
C3 C4 . 1.385(3) ?
C3 H3 . 0.9300 ?
C4 C5 . 1.382(4) ?
C4 C8 . 1.510(4) ?
C5 C6 . 1.373(4) ?
C5 H5 . 0.9300 ?
C6 C7 . 1.377(4) ?
C6 H6 . 0.9300 ?
C7 H7 . 0.9300 ?
C8 H8A . 0.9600 ?
C8 H8B . 0.9600 ?
C8 H8C . 0.9600 ?
O3 C9 . 1.277(5) ?
O4 C9 . 1.250(5) ?
C9 C10 . 1.508(5) ?
C10 C11 . 1.380(5) ?
C10 C15 . 1.384(5) ?
C11 C12 . 1.395(6) ?
C11 H11 . 0.9300 ?
C12 C13 . 1.377(7) ?
C12 C16 . 1.499(7) ?
C13 C14 . 1.369(7) ?
C13 H13 . 0.9300 ?
C14 C15 . 1.383(6) ?
C14 H14 . 0.9300 ?
C15 H15 . 0.9300 ?
C16 H16A . 0.9600 ?
C16 H16B . 0.9600 ?
C16 H16C . 0.9600 ?
O3' C9' . 1.275(8) ?
O4' C9' . 1.248(8) ?
C9' C10' . 1.509(7) ?
C10' C11' . 1.377(8) ?
C10' C15' . 1.381(8) ?
C11' C12' . 1.396(9) ?
C11' H11' . 0.9300 ?
C12' C13' . 1.378(9) ?
C12' C16' . 1.488(10) ?
C13' C14' . 1.367(10) ?
C13' H13' . 0.9300 ?
C14' C15' . 1.387(8) ?
C14' H14' . 0.9300 ?
C15' H15' . 0.9300 ?
C16' H16D . 0.9600 ?
C16' H16E . 0.9600 ?
C16' H16F . 0.9600 ?
C17 C18 . 1.382(4) ?
C17 H17 . 0.9300 ?
C18 C19 . 1.365(4) ?
C18 H18 . 0.9300 ?
C19 C20 . 1.373(4) ?
C19 H19 . 0.9300 ?
C20 C21 . 1.383(3) ?
C20 H20 . 0.9300 ?
C21 C22 . 1.478(3) ?
C22 C23 . 1.387(3) ?
C23 C24 . 1.379(4) ?
C23 H23 . 0.9300 ?
C24 C25 . 1.367(4) ?
C24 H24 . 0.9300 ?
C25 C26 . 1.373(4) ?
C25 H25 . 0.9300 ?
C26 H26 . 0.9300 ?
O5 H5A . 0.8517 ?
O5 H5B . 0.8515 ?
O6 H6A . 0.82(7) ?
O6 H6B . 0.82(7) ?

loop_
_geom_hbond_atom_site_label_D
_geom_hbond_atom_site_label_H
_geom_hbond_atom_site_label_A
_geom_hbond_site_symmetry_A
_geom_hbond_distance_DH
_geom_hbond_distance_HA
_geom_hbond_distance_DA
_geom_hbond_angle_DHA
_geom_hbond_publ_flag
O5 H5A O2 . 0.85 1.93 2.643(3) 139.8 yes
O5 H5B O4^a^ 1_565 0.85 2.09 2.694(10) 127.6 yes
C20 H20 O4^a^ 2_655 0.93 2.40 3.324(10) 171.4 yes
C23 H23 O4^a^ 2_655 0.93 2.51 3.405(7) 162.8 yes
C18 H18 O2 3_676 0.93 2.51 3.371(4) 154.2 yes
C24 H24 O6 2_655 0.93 2.36 3.200(5) 150.8 yes
C26 H26 O3^a^ . 0.93 2.48 2.984(13) 114.5 yes
C17 H17 O1 . 0.93 2.59 3.093(3) 114.6 yes
C7 H7 O6 . 0.93 2.72 3.405(6) 131.1 yes

loop_
_geom_torsion_atom_site_label_1
_geom_torsion_atom_site_label_2
_geom_torsion_atom_site_label_3
_geom_torsion_atom_site_label_4
_geom_torsion_site_symmetry_1
_geom_torsion_site_symmetry_2
_geom_torsion_site_symmetry_3
_geom_torsion_site_symmetry_4
_geom_torsion
_geom_torsion_publ_flag
Cu1 O1 C1 O2 . . . . -36.8(3) ?
Cu1 O1 C1 C2 . . . . 143.68(16) ?
O2 C1 C2 C7 . . . . 170.4(2) ?
O1 C1 C2 C7 . . . . -10.0(3) ?
O2 C1 C2 C3 . . . . -7.7(3) ?
O1 C1 C2 C3 . . . . 171.8(2) ?
C7 C2 C3 C4 . . . . 0.3(4) ?
C1 C2 C3 C4 . . . . 178.4(2) ?
C2 C3 C4 C5 . . . . 0.1(4) ?
C2 C3 C4 C8 . . . . -179.4(3) ?
C3 C4 C5 C6 . . . . -0.2(5) ?
C8 C4 C5 C6 . . . . 179.3(3) ?
C4 C5 C6 C7 . . . . 0.0(6) ?
C5 C6 C7 C2 . . . . 0.4(5) ?
C3 C2 C7 C6 . . . . -0.5(4) ?
C1 C2 C7 C6 . . . . -178.6(3) ?
Cu1 O3 C9 O4 . . . . -2.8(14) ?
Cu1 O3 C9 C10 . . . . 177.9(6) ?
O4 C9 C10 C11 . . . . 168.3(9) ?
O3 C9 C10 C11 . . . . -12.4(11) ?
O4 C9 C10 C15 . . . . -12.5(11) ?
O3 C9 C10 C15 . . . . 166.7(9) ?
C15 C10 C11 C12 . . . . -0.5(7) ?
C9 C10 C11 C12 . . . . 178.6(5) ?
C10 C11 C12 C13 . . . . 0.4(8) ?
C10 C11 C12 C16 . . . . -178.6(5) ?
C11 C12 C13 C14 . . . . -0.2(9) ?
C16 C12 C13 C14 . . . . 178.7(6) ?
C12 C13 C14 C15 . . . . 0.2(10) ?
C13 C14 C15 C10 . . . . -0.2(8) ?
C11 C10 C15 C14 . . . . 0.4(7) ?
C9 C10 C15 C14 . . . . -178.7(5) ?
O1 Cu1 O3' C9' . . . . -89.7(18) ?
N2 Cu1 O3' C9' . . . . 79.1(18) ?
O5 Cu1 O3' C9' . . . . 177.1(17) ?
Cu1 O3' C9' O4' . . . . -3(3) ?
Cu1 O3' C9' C10' . . . . -178.4(11) ?
O4' C9' C10' C11' . . . . 3(2) ?
O3' C9' C10' C11' . . . . 178.4(17) ?
O4' C9' C10' C15' . . . . -176.9(19) ?
O3' C9' C10' C15' . . . . -1(2) ?
C15' C10' C11' C12' . . . . 0.4(13) ?
C9' C10' C11' C12' . . . . -179.2(10) ?
C10' C11' C12' C13' . . . . -1.1(17) ?
C10' C11' C12' C16' . . . . -177.2(10) ?
C11' C12' C13' C14' . . . . 2.3(19) ?
C16' C12' C13' C14' . . . . 178.5(11) ?
C12' C13' C14' C15' . . . . -2.7(17) ?
C11' C10' C15' C14' . . . . -0.7(13) ?
C9' C10' C15' C14' . . . . 178.9(9) ?
C13' C14' C15' C10' . . . . 1.9(14) ?
C21 N1 C17 C18 . . . . 0.3(3) ?
Cu1 N1 C17 C18 . . . . -178.59(19) ?
N1 C17 C18 C19 . . . . -0.3(4) ?
C17 C18 C19 C20 . . . . 0.3(4) ?
C18 C19 C20 C21 . . . . -0.3(4) ?
C17 N1 C21 C20 . . . . -0.3(3) ?
Cu1 N1 C21 C20 . . . . 178.71(16) ?
C17 N1 C21 C22 . . . . -179.34(19) ?
Cu1 N1 C21 C22 . . . . -0.3(2) ?
C19 C20 C21 N1 . . . . 0.3(3) ?
C19 C20 C21 C22 . . . . 179.3(2) ?
C26 N2 C22 C23 . . . . -1.2(3) ?
Cu1 N2 C22 C23 . . . . 174.20(16) ?
C26 N2 C22 C21 . . . . 178.66(18) ?
Cu1 N2 C22 C21 . . . . -5.9(2) ?
N1 C21 C22 N2 . . . . 4.1(2) ?
C20 C21 C22 N2 . . . . -174.88(19) ?
N1 C21 C22 C23 . . . . -175.98(19) ?
C20 C21 C22 C23 . . . . 5.0(3) ?
N2 C22 C23 C24 . . . . 0.6(3) ?
C21 C22 C23 C24 . . . . -179.2(2) ?
C22 C23 C24 C25 . . . . 0.7(4) ?
C23 C24 C25 C26 . . . . -1.4(4) ?
C22 N2 C26 C25 . . . . 0.5(3) ?
Cu1 N2 C26 C25 . . . . -174.38(19) ?
C24 C25 C26 N2 . . . . 0.8(4) ?

_cod_database_fobs_code 2022837
